data_4121914
loop_
_publ_author_name
'Gonzalez-de-Castro, Angela'
'Robertson, Craig M.'
'Xiao, Jianliang'

_publ_section_title
;
 Dehydrogenative \a-Oxygenation of Ethers with an Iron Catalyst.
;
_journal_issue 23
_journal_name_full 'Journal of the American Chemical Society'
_journal_page_first 8350
_journal_page_last 8360
_journal_paper_doi 10.1021/ja502167h
_journal_volume 136
_journal_year 2014
_chemical_formula_moiety '2(C18 H18 O4)'
_chemical_formula_sum 'C36 H36 O8'
_chemical_formula_weight 596.65
_chemical_name_systematic
;
 ? 
;
_space_group_crystal_system monoclinic
_space_group_IT_number 14
_space_group_name_Hall '-P 2ybc'
_space_group_name_H-M_alt 'P 1 21/c 1'
_symmetry_space_group_name_Hall '-P 2ybc'
_symmetry_space_group_name_H-M 'P 1 21/c 1'
_atom_sites_solution_hydrogens geom
_atom_sites_solution_primary direct
_atom_sites_solution_secondary difmap
_audit_creation_date 2013-06-09
_audit_creation_method
;
  Olex2 1.2
  (compiled Apr 23 2013 17:54:37, GUI svn.r4466)
;
_cell_angle_alpha 90.00
_cell_angle_beta 90.255(3)
_cell_angle_gamma 90.00
_cell_formula_units_Z 2
_cell_length_a 7.2839(14)
_cell_length_b 7.6923(15)
_cell_length_c 26.517(5)
_cell_measurement_reflns_used 1521
_cell_measurement_temperature 100
_cell_measurement_theta_max 26.31
_cell_measurement_theta_min 2.73
_cell_volume 1485.7(5)
_computing_data_reduction 'SAINT v7.68A (Bruker, 2009)'
_computing_molecular_graphics
;
O. V. Dolomanov, L. J. Bourhis, R. J. Gildea, J. A. K. Howard and H. Puschmann,
OLEX2: a complete structure solution, refinement and analysis program.
J. Appl. Cryst. (2009). 42, 339-341.
;
_computing_publication_material
;
O. V. Dolomanov, L. J. Bourhis, R. J. Gildea, J. A. K. Howard and H. Puschmann,
OLEX2: a complete structure solution, refinement and analysis program.
J. Appl. Cryst. (2009). 42, 339-341.
;
_computing_structure_refinement
;
XL, G.M. Sheldrick, Acta Cryst.
(2008). A64, 112-122
;
_computing_structure_solution 'SHELXS-97 (Sheldrick, 2008)'
_diffrn_ambient_temperature 100.0
_diffrn_measured_fraction_theta_full 0.994
_diffrn_measured_fraction_theta_max 0.994
_diffrn_measurement_device_type 'Bruker APEX-II CCD'
_diffrn_measurement_method '\f and \w scans'
_diffrn_radiation_monochromator graphite
_diffrn_radiation_type MoK\a
_diffrn_radiation_wavelength 0.71073
_diffrn_reflns_av_R_equivalents 0.0370
_diffrn_reflns_av_unetI/netI 0.0254
_diffrn_reflns_limit_h_max 9
_diffrn_reflns_limit_h_min -9
_diffrn_reflns_limit_k_max 9
_diffrn_reflns_limit_k_min -9
_diffrn_reflns_limit_l_max 33
_diffrn_reflns_limit_l_min -33
_diffrn_reflns_number 18112
_diffrn_reflns_theta_full 26.48
_diffrn_reflns_theta_max 26.48
_diffrn_reflns_theta_min 2.76
_diffrn_source 'fine-focus sealed tube'
_diffrn_standards_number 0
_exptl_absorpt_coefficient_mu 0.094
_exptl_absorpt_correction_T_max 0.7454
_exptl_absorpt_correction_T_min 0.6689
_exptl_absorpt_correction_type empirical
_exptl_absorpt_process_details sadabs
_exptl_crystal_colour colourless
_exptl_crystal_density_diffrn 1.334
_exptl_crystal_density_method 'not measured'
_exptl_crystal_description platlet
_exptl_crystal_F_000 632
_exptl_crystal_size_max 0.5
_exptl_crystal_size_mid 0.49
_exptl_crystal_size_min 0.1
_refine_diff_density_max 0.318
_refine_diff_density_min -0.286
_refine_diff_density_rms 0.051
_refine_ls_extinction_method none
_refine_ls_goodness_of_fit_ref 1.022
_refine_ls_hydrogen_treatment constr
_refine_ls_matrix_type full
_refine_ls_number_parameters 199
_refine_ls_number_reflns 3058
_refine_ls_number_restraints 0
_refine_ls_restrained_S_all 1.022
_refine_ls_R_factor_all 0.0573
_refine_ls_R_factor_gt 0.0458
_refine_ls_shift/su_max 0.001
_refine_ls_shift/su_mean 0.000
_refine_ls_structure_factor_coef Fsqd
_refine_ls_weighting_details 'calc w=1/[\s^2^(Fo^2^)+(0.0461P)^2^+0.9856P] where P=(Fo^2^+2Fc^2^)/3'
_refine_ls_weighting_scheme calc
_refine_ls_wR_factor_gt 0.1082
_refine_ls_wR_factor_ref 0.1153
_reflns_number_gt 2495
_reflns_number_total 3058
_reflns_threshold_expression >2sigma(I)
_cod_data_source_file ja502167h_si_003.cif
_cod_data_source_block p21c_new
_cod_depositor_comments 'Adding full bibliography for 4121911--4121914.cif.'
_cod_database_code 4121914
_olex2_refinement_description
;
1. Others
 Fixed Uiso: H8(0.024) H9(0.018) H10(0.027) H11(0.026) H12(0.018) H13(0.025)
 H14A(0.027) H14B(0.027) H15A(0.026) H15B(0.026) H16(0.029) H18A(0.026)
 H18B(0.026) H19(0.028) H20A(0.026) H20B(0.026) H21(0.035) H22(0.032)
 Fixed X: H8(0.564) H9(0.821) H10(0.9298) H11(0.483) H12(0.6816) H13(0.9883)
 H14A(1.2256) H14B(1.1681) H15A(0.3195) H15B(0.2635) H16(0.4967) H18A(1.0512)
 H18B(1.2487) H19(0.7099) H20A(0.2533) H20B(0.4497) H21(0.9824) H22(0.7571)
 Fixed Y: H8(0.6991) H9(0.7547) H10(0.3964) H11(0.6652) H12(0.3382)
 H13(0.4209) H14A(0.545) H14B(0.3484) H15A(0.7421) H15B(0.5452) H16(0.6486)
 H18A(0.3625) H18B(0.4445) H19(0.5068) H20A(0.6463) H20B(0.7292) H21(0.4492)
 H22(0.584)
 Fixed Z: H8(0.1429) H9(0.2051) H10(0.3615) H11(0.4577) H12(0.2965)
 H13(0.0418) H14A(0.1237) H14B(0.1222) H15A(0.375) H15B(0.3727) H16(0.0588)
 H18A(0.2028) H18B(0.2053) H19(0.0084) H20A(0.291) H20B(0.296) H21(0.4463)
 H22(0.4943)
;

loop_
_space_group_symop_id
_space_group_symop_operation_xyz
1 'x, y, z'
2 '-x, y+1/2, -z+1/2'
3 '-x, -y, -z'
4 'x, -y-1/2, z-1/2'

loop_
_atom_site_label
_atom_site_type_symbol
_atom_site_fract_x
_atom_site_fract_y
_atom_site_fract_z
_atom_site_U_iso_or_equiv
_atom_site_adp_type
_atom_site_occupancy
_atom_site_symmetry_multiplicity
_atom_site_calc_flag
_atom_site_refinement_flags
O1 O 1.04846(13) 0.62068(14) 0.20972(4) 0.0183(3) Uani 1 1 d .
O2 O 0.45505(13) 0.47114(14) 0.28888(4) 0.0171(2) Uani 1 1 d .
O3 O 0.75485(14) 0.57563(14) 0.27747(4) 0.0192(3) Uani 1 1 d .
C4 C 0.81948(19) 0.59655(19) 0.14258(5) 0.0149(3) Uani 1 1 d .
O5 O 0.75010(14) 0.51642(14) 0.22397(4) 0.0192(3) Uani 1 1 d .
C6 C 0.67371(19) 0.49780(19) 0.35863(5) 0.0149(3) Uani 1 1 d .
C7 C 0.5376(2) 0.57906(19) 0.38728(5) 0.0167(3) Uani 1 1 d .
C8 C 0.6502(2) 0.6451(2) 0.12245(6) 0.0198(3) Uani 1 1 d .
H8 H 0.5640 0.6991 0.1429 0.024 Uiso 1 1 calc R
C9 C 0.86185(19) 0.63623(19) 0.19744(5) 0.0151(3) Uani 1 1 d .
H9 H 0.8210 0.7547 0.2051 0.018 Uiso 1 1 calc R
C10 C 0.8398(2) 0.4499(2) 0.38082(6) 0.0223(3) Uani 1 1 d .
H10 H 0.9298 0.3964 0.3615 0.027 Uiso 1 1 calc R
C11 C 0.5720(2) 0.6107(2) 0.43826(6) 0.0219(3) Uani 1 1 d .
H11 H 0.4830 0.6652 0.4577 0.026 Uiso 1 1 calc R
C12 C 0.63948(19) 0.45683(19) 0.30341(5) 0.0151(3) Uani 1 1 d .
H12 H 0.6816 0.3382 0.2965 0.018 Uiso 1 1 calc R
C13 C 0.9044(2) 0.4785(2) 0.06215(6) 0.0211(3) Uani 1 1 d .
H13 H 0.9883 0.4209 0.0418 0.025 Uiso 1 1 calc R
C14 C 1.1332(2) 0.4624(2) 0.13448(6) 0.0222(4) Uani 1 1 d .
H14A H 1.2256 0.5450 0.1237 0.027 Uiso 1 1 calc R
H14B H 1.1681 0.3484 0.1222 0.027 Uiso 1 1 calc R
C15 C 0.3570(2) 0.6284(2) 0.36308(6) 0.0220(4) Uani 1 1 d .
H15A H 0.3195 0.7421 0.3750 0.026 Uiso 1 1 calc R
H15B H 0.2635 0.5452 0.3727 0.026 Uiso 1 1 calc R
C16 C 0.6089(2) 0.6136(2) 0.07225(6) 0.0241(4) Uani 1 1 d .
H16 H 0.4967 0.6486 0.0588 0.029 Uiso 1 1 calc R
C17 C 0.9498(2) 0.51244(19) 0.11245(5) 0.0166(3) Uani 1 1 d .
C18 C 1.1259(2) 0.4594(2) 0.19166(6) 0.0220(3) Uani 1 1 d .
H18A H 1.0512 0.3625 0.2028 0.026 Uiso 1 1 calc R
H18B H 1.2487 0.4445 0.2053 0.026 Uiso 1 1 calc R
C19 C 0.7370(2) 0.5292(2) 0.04211(6) 0.0236(4) Uani 1 1 d .
H19 H 0.7099 0.5068 0.0084 0.028 Uiso 1 1 calc R
C20 C 0.3738(2) 0.6318(2) 0.30614(6) 0.0215(3) Uani 1 1 d .
H20A H 0.2533 0.6463 0.2910 0.026 Uiso 1 1 calc R
H20B H 0.4497 0.7292 0.2960 0.026 Uiso 1 1 calc R
C21 C 0.8716(2) 0.4816(2) 0.43151(6) 0.0291(4) Uani 1 1 d .
H21 H 0.9824 0.4492 0.4463 0.035 Uiso 1 1 calc R
C22 C 0.7365(2) 0.5625(2) 0.46025(6) 0.0269(4) Uani 1 1 d .
H22 H 0.7571 0.5840 0.4943 0.032 Uiso 1 1 calc R

loop_
_atom_site_aniso_label
_atom_site_aniso_U_11
_atom_site_aniso_U_22
_atom_site_aniso_U_33
_atom_site_aniso_U_23
_atom_site_aniso_U_13
_atom_site_aniso_U_12
O1 0.0159(5) 0.0197(6) 0.0194(5) -0.0017(4) -0.0034(4) -0.0003(4)
O2 0.0157(5) 0.0178(5) 0.0179(5) -0.0010(4) -0.0028(4) 0.0006(4)
O3 0.0247(6) 0.0216(6) 0.0113(5) -0.0036(4) 0.0023(4) -0.0085(5)
C4 0.0162(7) 0.0124(7) 0.0162(7) 0.0006(6) 0.0006(5) -0.0027(6)
O5 0.0255(6) 0.0211(6) 0.0110(5) -0.0039(4) 0.0023(4) -0.0085(4)
C6 0.0160(7) 0.0133(7) 0.0153(7) 0.0021(6) 0.0005(5) -0.0016(6)
C7 0.0166(7) 0.0151(7) 0.0185(7) 0.0011(6) 0.0001(6) -0.0012(6)
C8 0.0178(7) 0.0205(8) 0.0210(8) -0.0004(6) 0.0005(6) 0.0018(6)
C9 0.0154(7) 0.0136(7) 0.0162(7) 0.0011(6) 0.0008(5) -0.0023(6)
C10 0.0189(8) 0.0253(9) 0.0228(8) -0.0025(7) -0.0013(6) 0.0033(6)
C11 0.0230(8) 0.0240(8) 0.0186(8) -0.0023(6) 0.0044(6) -0.0008(7)
C12 0.0148(7) 0.0141(7) 0.0165(7) 0.0008(6) -0.0002(5) -0.0005(6)
C13 0.0220(8) 0.0224(8) 0.0189(8) -0.0005(6) 0.0055(6) -0.0022(6)
C14 0.0176(7) 0.0243(8) 0.0246(8) -0.0025(7) 0.0016(6) 0.0041(6)
C15 0.0179(8) 0.0236(8) 0.0244(8) -0.0037(7) -0.0008(6) 0.0055(6)
C16 0.0195(8) 0.0288(9) 0.0240(8) 0.0020(7) -0.0052(6) -0.0001(7)
C17 0.0168(7) 0.0148(7) 0.0183(7) 0.0026(6) 0.0019(5) -0.0028(6)
C18 0.0191(8) 0.0217(8) 0.0251(8) 0.0008(7) -0.0034(6) 0.0058(6)
C19 0.0284(8) 0.0284(9) 0.0139(7) 0.0015(7) -0.0018(6) -0.0062(7)
C20 0.0195(8) 0.0200(8) 0.0249(8) -0.0002(6) -0.0057(6) 0.0049(6)
C21 0.0243(8) 0.0372(10) 0.0256(9) -0.0007(8) -0.0089(7) 0.0059(8)
C22 0.0302(9) 0.0349(10) 0.0155(8) -0.0015(7) -0.0047(6) -0.0018(8)

loop_
_atom_type_symbol
_atom_type_description
_atom_type_scat_dispersion_real
_atom_type_scat_dispersion_imag
_atom_type_scat_source
C C 0.0033 0.0016 'International Tables Vol C Tables 4.2.6.8 and 6.1.1.4'
H H 0.0000 0.0000 'International Tables Vol C Tables 4.2.6.8 and 6.1.1.4'
O O 0.0106 0.0060 'International Tables Vol C Tables 4.2.6.8 and 6.1.1.4'

loop_
_geom_angle_atom_site_label_1
_geom_angle_atom_site_label_2
_geom_angle_atom_site_label_3
_geom_angle
C9 O1 C18 112.09(11)
C12 O2 C20 111.95(11)
C12 O3 O5 104.65(9)
C8 C4 C9 119.32(13)
C8 C4 C17 120.40(13)
C17 C4 C9 120.28(13)
C9 O5 O3 105.23(9)
C7 C6 C12 120.20(13)
C10 C6 C7 120.33(14)
C10 C6 C12 119.45(13)
C6 C7 C15 119.98(13)
C11 C7 C6 118.63(14)
C11 C7 C15 121.38(13)
C16 C8 C4 120.65(14)
O1 C9 C4 113.49(12)
O1 C9 O5 112.80(12)
O5 C9 C4 103.31(11)
C21 C10 C6 120.34(15)
C22 C11 C7 120.95(14)
O2 C12 O3 112.65(11)
O2 C12 C6 113.73(12)
O3 C12 C6 103.79(11)
C19 C13 C17 121.20(14)
C17 C14 C18 110.89(12)
C7 C15 C20 110.73(12)
C8 C16 C19 119.36(15)
C4 C17 C14 119.92(13)
C13 C17 C4 118.20(14)
C13 C17 C14 121.89(13)
O1 C18 C14 109.48(12)
C13 C19 C16 120.17(14)
O2 C20 C15 109.60(12)
C10 C21 C22 119.60(15)
C11 C22 C21 120.16(15)

loop_
_geom_bond_atom_site_label_1
_geom_bond_atom_site_label_2
_geom_bond_distance
O1 C9 1.4014(17)
O1 C18 1.4455(18)
O2 C12 1.4002(17)
O2 C20 1.4457(18)
O3 O5 1.4903(14)
O3 C12 1.4210(17)
C4 C8 1.393(2)
C4 C9 1.517(2)
C4 C17 1.402(2)
O5 C9 1.4184(17)
C6 C7 1.399(2)
C6 C10 1.392(2)
C6 C12 1.517(2)
C7 C11 1.395(2)
C7 C15 1.509(2)
C8 C16 1.385(2)
C10 C21 1.384(2)
C11 C22 1.381(2)
C13 C17 1.397(2)
C13 C19 1.385(2)
C14 C17 1.506(2)
C14 C18 1.518(2)
C15 C20 1.516(2)
C16 C19 1.392(2)
C21 C22 1.394(2)
